data_4121905
loop_
_publ_author_name
'Wei, Zhangwen'
'Gu, Zhi-Yuan'
'Arvapally, Ravi K.'
'Chen, Ying-Pin'
'McDougald, Jr, Roy N'
'Ivy, Joshua F.'
'Yakovenko, Andrey A.'
'Feng, Dawei'
'Omary, Mohammad A.'
'Zhou, Hong-Cai'

_publ_section_title
;
 Rigidifying fluorescent linkers by metal-organic framework formation for
 fluorescence blue shift and quantum yield enhancement.
;
_journal_issue 23
_journal_name_full 'Journal of the American Chemical Society'
_journal_page_first 8269
_journal_page_last 8276
_journal_paper_doi 10.1021/ja5006866
_journal_volume 136
_journal_year 2014
_chemical_formula_moiety 'C162 H96 O32 Zr6'
_chemical_formula_sum 'C162 H96 O32 Zr6'
_chemical_formula_weight 3101.71
_chemical_name_common PCN-94
_chemical_name_systematic
; 
 ? 
;
_space_group_IT_number 221
_symmetry_cell_setting cubic
_symmetry_space_group_name_Hall '-P 4 2 3'
_symmetry_space_group_name_H-M 'P m -3 m'
_atom_sites_solution_hydrogens geom
_atom_sites_solution_primary direct
_atom_sites_solution_secondary difmap
_audit_creation_method SHELXL-97
_cell_angle_alpha 90.00
_cell_angle_beta 90.00
_cell_angle_gamma 90.00
_cell_formula_units_Z 1
_cell_length_a 21.104(3)
_cell_length_b 21.104(3)
_cell_length_c 21.104(3)
_cell_measurement_reflns_used 4660
_cell_measurement_temperature 110(2)
_cell_measurement_theta_max 20.1373
_cell_measurement_theta_min 2.1579
_cell_volume 9399(2)
_computing_cell_refinement 'SAINT+ ver. (Bruker, 2001)'
_computing_data_collection 'APEX2  (Bruker, 2008)'
_computing_data_reduction 'SAINT+ ver. (Bruker, 2001)'
_computing_molecular_graphics 'SHELXTL (Sheldrick, 2008)'
_computing_publication_material 'SHELXTL (Sheldrick, 2008)'
_computing_structure_refinement 'SHELXL-97 (Sheldrick, 2008)'
_computing_structure_solution 'SHELXS-97 (Sheldrick, 2008)'
_diffrn_ambient_temperature 110(2)
_diffrn_measured_fraction_theta_full 0.994
_diffrn_measured_fraction_theta_max 0.994
_diffrn_measurement_device_type 'Bruker SMART APEX II CCD area detector'
_diffrn_measurement_method 'phi and omega scans'
_diffrn_radiation_monochromator graphite
_diffrn_radiation_source 'fine-focus sealed tube'
_diffrn_radiation_type MoK\a
_diffrn_radiation_wavelength 0.71073
_diffrn_reflns_av_R_equivalents 0.1513
_diffrn_reflns_av_sigmaI/netI 0.0291
_diffrn_reflns_limit_h_max 26
_diffrn_reflns_limit_h_min -26
_diffrn_reflns_limit_k_max 26
_diffrn_reflns_limit_k_min -25
_diffrn_reflns_limit_l_max 25
_diffrn_reflns_limit_l_min -26
_diffrn_reflns_number 98813
_diffrn_reflns_theta_full 25.98
_diffrn_reflns_theta_max 25.98
_diffrn_reflns_theta_min 1.67
_exptl_absorpt_coefficient_mu 0.189
_exptl_absorpt_correction_T_max 0.9631
_exptl_absorpt_correction_T_min 0.9454
_exptl_absorpt_correction_type multi-scan
_exptl_absorpt_process_details 'SADABS (Sheldrick, 2008)'
_exptl_crystal_colour colorless
_exptl_crystal_density_diffrn 0.548
_exptl_crystal_density_meas ?
_exptl_crystal_density_method 'not measured'
_exptl_crystal_description cubic
_exptl_crystal_F_000 1564
_exptl_crystal_size_max 0.30
_exptl_crystal_size_mid 0.25
_exptl_crystal_size_min 0.20
_platon_squeeze_details
;
;
_refine_diff_density_max 1.579
_refine_diff_density_min -0.890
_refine_diff_density_rms 0.110
_refine_ls_extinction_coef 0.00020(7)
_refine_ls_extinction_expression Fc^*^=kFc[1+0.001xFc^2^\l^3^/sin(2\q)]^-1/4^
_refine_ls_extinction_method SHELXL
_refine_ls_goodness_of_fit_ref 1.006
_refine_ls_hydrogen_treatment constr
_refine_ls_matrix_type full
_refine_ls_number_parameters 28
_refine_ls_number_reflns 1867
_refine_ls_number_restraints 19
_refine_ls_restrained_S_all 1.001
_refine_ls_R_factor_all 0.1352
_refine_ls_R_factor_gt 0.1188
_refine_ls_shift/su_max 0.001
_refine_ls_shift/su_mean 0.000
_refine_ls_structure_factor_coef Fsqd
_refine_ls_weighting_details 'calc w=1/[\s^2^(Fo^2^)+(0.0460P)^2^+85.0000P] where P=(Fo^2^+2Fc^2^)/3'
_refine_ls_weighting_scheme calc
_refine_ls_wR_factor_gt 0.2496
_refine_ls_wR_factor_ref 0.2605
_reflns_number_gt 1634
_reflns_number_total 1867
_reflns_threshold_expression >2sigma(I)
_cod_data_source_file ja5006866_si_002.cif
_cod_data_source_block aaa_sq
_cod_depositor_comments
;
The following automatic conversions were performed:

'_symmetry_cell_setting' value 'Cubic' changed to 'cubic' according
to
/usr/data/users/saulius/crontab/automatic-downloads/rss-feeds/ACS/lib/dictionaries/cif_core.dic
dictionary named 'cif_core.dic' version 2.4.2 from 2011-04-26.

Automatic conversion script
Id: cif_fix_values 2281 2013-09-26 08:29:07Z andrius 

 Adding full bibliography for 4121905--4121906.cif.

The following automatic conversions were performed:

'_exptl_crystal_density_meas' value 'not measured' was changed to '?'
- the value is perceived as not measured.

Automatic conversion script
Id: cif_fix_values 3008 2015-01-20 13:52:24Z robertas 
;
_cod_original_cell_volume 9399.1(19)
_cod_database_code 4121905

loop_
_symmetry_equiv_pos_as_xyz
'x, y, z'
'-x, -y, z'
'-x, y, -z'
'x, -y, -z'
'z, x, y'
'z, -x, -y'
'-z, -x, y'
'-z, x, -y'
'y, z, x'
'-y, z, -x'
'y, -z, -x'
'-y, -z, x'
'y, x, -z'
'-y, -x, -z'
'y, -x, z'
'-y, x, z'
'x, z, -y'
'-x, z, y'
'-x, -z, -y'
'x, -z, y'
'z, y, -x'
'z, -y, x'
'-z, y, x'
'-z, -y, -x'
'-x, -y, -z'
'x, y, -z'
'x, -y, z'
'-x, y, z'
'-z, -x, -y'
'-z, x, y'
'z, x, -y'
'z, -x, y'
'-y, -z, -x'
'y, -z, x'
'-y, z, x'
'y, z, -x'
'-y, -x, z'
'y, x, z'
'-y, x, -z'
'y, -x, -z'
'-x, -z, y'
'x, -z, -y'
'x, z, y'
'-x, z, -y'
'-z, -y, x'
'-z, y, -x'
'z, -y, -x'
'z, y, x'

loop_
_atom_site_label
_atom_site_type_symbol
_atom_site_fract_x
_atom_site_fract_y
_atom_site_fract_z
_atom_site_U_iso_or_equiv
_atom_site_adp_type
_atom_site_occupancy
_atom_site_symmetry_multiplicity
_atom_site_calc_flag
_atom_site_refinement_flags
Zr1 Zr 0.0000 0.0000 0.11835(7) 0.0346(4) Uani 1 8 d S
O1 O 0.0582(4) 0.0582(4) 0.0582(4) 0.1024(18) Uani 1 6 d S
O2 O 0.0888(4) 0.0000 0.1733(4) 0.1024(18) Uani 1 2 d S
C1 C 0.15100(12) 0.0000 0.15100(12) 0.1024(18) Uani 1 4 d SD
C2 C 0.20100(12) 0.00735(8) 0.20100(12) 0.1024(18) Uani 0.50 2 d SPD
C3 C 0.18404(6) 0.01078(11) 0.26453(11) 0.1024(18) Uani 0.50 1 d PD
H3A H 0.1402 0.0083 0.2764 0.123 Uiso 0.50 1 d PR
C4 C 0.23034(6) 0.01759(19) 0.31083(12) 0.1024(18) Uani 0.50 1 d PD
H4A H 0.2184 0.0200 0.3547 0.123 Uiso 0.50 1 d PR
C5 C 0.29388(4) 0.0210(2) 0.29388(4) 0.1024(18) Uani 0.50 2 d SPD
C6 C 0.34323(2) 0.0283(3) 0.34323(2) 0.1024(18) Uani 0.50 2 d SPGD
C7 C 0.3862(4) 0.0782(5) 0.3447(2) 0.1024(18) Uani 0.25 1 d PGD
H7A H 0.3875 0.1080 0.3103 0.123 Uiso 0.25 1 d PR
C8 C 0.4271(4) 0.0850(5) 0.3958(2) 0.1024(18) Uani 0.25 1 d PGD
H8A H 0.4568 0.1194 0.3968 0.123 Uiso 0.25 1 d PR
C9 C 0.42511(5) 0.0418(4) 0.44554(3) 0.1024(18) Uani 0.25 1 d PGD
C10 C 0.3822(4) -0.0081(5) 0.4441(2) 0.1024(18) Uani 0.25 1 d PGD
H10A H 0.3808 -0.0379 0.4784 0.123 Uiso 0.25 1 d PR
C11 C 0.3412(4) -0.0149(4) 0.3930(2) 0.1024(18) Uani 0.25 1 d PGD
H11A H 0.3116 -0.0494 0.3920 0.123 Uiso 0.25 1 d PR
C12 C 0.46871(9) 0.0490(5) 0.5000 0.1024(18) Uani 0.25 2 d SPD

loop_
_atom_site_aniso_label
_atom_site_aniso_U_11
_atom_site_aniso_U_22
_atom_site_aniso_U_33
_atom_site_aniso_U_23
_atom_site_aniso_U_13
_atom_site_aniso_U_12
Zr1 0.0367(6) 0.0367(6) 0.0303(8) 0.000 0.000 0.000
O1 0.1024(18) 0.1024(18) 0.1024(18) -0.009(2) -0.009(2) -0.009(2)
O2 0.1024(18) 0.1024(18) 0.1024(18) -0.009(2) -0.009(2) -0.009(2)
C1 0.1024(18) 0.1024(18) 0.1024(18) -0.009(2) -0.009(2) -0.009(2)
C2 0.1024(18) 0.1024(18) 0.1024(18) -0.009(2) -0.009(2) -0.009(2)
C3 0.1024(18) 0.1024(18) 0.1024(18) -0.009(2) -0.009(2) -0.009(2)
C4 0.1024(18) 0.1024(18) 0.1024(18) -0.009(2) -0.009(2) -0.009(2)
C5 0.1024(18) 0.1024(18) 0.1024(18) -0.009(2) -0.009(2) -0.009(2)
C6 0.1024(18) 0.1024(18) 0.1024(18) -0.009(2) -0.009(2) -0.009(2)
C7 0.1024(18) 0.1024(18) 0.1024(18) -0.009(2) -0.009(2) -0.009(2)
C8 0.1024(18) 0.1024(18) 0.1024(18) -0.009(2) -0.009(2) -0.009(2)
C9 0.1024(18) 0.1024(18) 0.1024(18) -0.009(2) -0.009(2) -0.009(2)
C10 0.1024(18) 0.1024(18) 0.1024(18) -0.009(2) -0.009(2) -0.009(2)
C11 0.1024(18) 0.1024(18) 0.1024(18) -0.009(2) -0.009(2) -0.009(2)
C12 0.1024(18) 0.1024(18) 0.1024(18) -0.009(2) -0.009(2) -0.009(2)

loop_
_atom_type_symbol
_atom_type_description
_atom_type_scat_dispersion_real
_atom_type_scat_dispersion_imag
_atom_type_scat_source
C C 0.0033 0.0016 'International Tables Vol C Tables 4.2.6.8 and 6.1.1.4'
H H 0.0000 0.0000 'International Tables Vol C Tables 4.2.6.8 and 6.1.1.4'
O O 0.0106 0.0060 'International Tables Vol C Tables 4.2.6.8 and 6.1.1.4'
Zr Zr -2.9673 0.5597 'International Tables Vol C Tables 4.2.6.8 and 6.1.1.4'

loop_
_geom_angle_atom_site_label_1
_geom_angle_atom_site_label_2
_geom_angle_atom_site_label_3
_geom_angle
_geom_angle_site_symmetry_1
_geom_angle_site_symmetry_3
O1 Zr1 O1 69.6(4) 2 28
O1 Zr1 O1 69.6(4) 2 27
O1 Zr1 O1 107.6(7) 28 27
O1 Zr1 O1 107.6(7) 2 .
O1 Zr1 O1 69.6(4) 28 .
O1 Zr1 O1 69.6(4) 27 .
O1 Zr1 O2 142.75(9) 2 .
O1 Zr1 O2 142.75(9) 28 .
O1 Zr1 O2 80.0(3) 27 .
O1 Zr1 O2 79.9(3) . .
O1 Zr1 O2 142.75(9) 2 38
O1 Zr1 O2 80.0(3) 28 38
O1 Zr1 O2 142.75(9) 27 38
O1 Zr1 O2 79.9(3) . 38
O2 Zr1 O2 73.9(2) . 38
O1 Zr1 O2 80.0(3) 2 37
O1 Zr1 O2 142.75(9) 28 37
O1 Zr1 O2 80.0(3) 27 37
O1 Zr1 O2 142.75(9) . 37
O2 Zr1 O2 73.9(2) . 37
O2 Zr1 O2 116.5(5) 38 37
O1 Zr1 O2 80.0(3) 2 2
O1 Zr1 O2 80.0(3) 28 2
O1 Zr1 O2 142.75(9) 27 2
O1 Zr1 O2 142.75(9) . 2
O2 Zr1 O2 116.5(5) . 2
O2 Zr1 O2 73.9(2) 38 2
O2 Zr1 O2 73.9(2) 37 2
O1 Zr1 Zr1 34.80(18) 2 33
O1 Zr1 Zr1 89.2(3) 28 33
O1 Zr1 Zr1 34.80(18) 27 33
O1 Zr1 Zr1 89.2(3) . 33
O2 Zr1 Zr1 111.84(15) . 33
O2 Zr1 Zr1 166.7(2) 38 33
O2 Zr1 Zr1 76.7(2) 37 33
O2 Zr1 Zr1 111.84(15) 2 33
O1 Zr1 Zr1 34.80(18) 2 29
O1 Zr1 Zr1 34.80(18) 28 29
O1 Zr1 Zr1 89.2(3) 27 29
O1 Zr1 Zr1 89.2(3) . 29
O2 Zr1 Zr1 166.7(2) . 29
O2 Zr1 Zr1 111.84(15) 38 29
O2 Zr1 Zr1 111.84(15) 37 29
O2 Zr1 Zr1 76.7(2) 2 29
Zr1 Zr1 Zr1 60.0 33 29
O1 Zr1 Zr1 89.2(3) 2 9
O1 Zr1 Zr1 34.80(18) 28 9
O1 Zr1 Zr1 89.2(3) 27 9
O1 Zr1 Zr1 34.80(18) . 9
O2 Zr1 Zr1 111.84(15) . 9
O2 Zr1 Zr1 76.7(2) 38 9
O2 Zr1 Zr1 166.7(2) 37 9
O2 Zr1 Zr1 111.84(15) 2 9
Zr1 Zr1 Zr1 90.0 33 9
Zr1 Zr1 Zr1 60.0 29 9
O1 Zr1 Zr1 89.2(3) 2 5
O1 Zr1 Zr1 89.2(3) 28 5
O1 Zr1 Zr1 34.80(18) 27 5
O1 Zr1 Zr1 34.80(18) . 5
O2 Zr1 Zr1 76.7(2) . 5
O2 Zr1 Zr1 111.84(15) 38 5
O2 Zr1 Zr1 111.84(15) 37 5
O2 Zr1 Zr1 166.7(2) 2 5
Zr1 Zr1 Zr1 60.0 33 5
Zr1 Zr1 Zr1 90.0 29 5
Zr1 Zr1 Zr1 60.0 9 5
Zr1 O1 Zr1 110.4(4) . 9
Zr1 O1 Zr1 110.4(4) . 5
Zr1 O1 Zr1 110.4(4) 9 5
C1 O2 Zr1 128.6(5) . .
O2 C1 O2 129.3(8) . 22
O2 C1 C2 115.2(4) . .
O2 C1 C2 115.2(4) 22 .
O2 C1 C2 115.2(4) . 27
O2 C1 C2 115.2(4) 22 27
C2 C1 C2 11.87(13) . 27
C2 C2 C3 92.97(3) 27 48
C2 C2 C3 92.97(3) 27 .
C3 C2 C3 119.6(2) 48 .
C2 C2 C3 74.58(16) 27 22
C3 C2 C3 18.40(19) 48 22
C3 C2 C3 119.6(2) . 22
C2 C2 C3 74.58(16) 27 27
C3 C2 C3 119.6(2) 48 27
C3 C2 C3 18.40(19) . 27
C3 C2 C3 113.1(2) 22 27
C2 C2 C1 84.08(6) 27 .
C3 C2 C1 120.19(10) 48 .
C3 C2 C1 120.19(10) . .
C3 C2 C1 116.92(12) 22 .
C3 C2 C1 116.92(12) 27 .
C3 C3 C4 95.94(7) 27 .
C3 C3 C2 87.02(3) 27 .
C4 C3 C2 120.19(13) . .
C3 C3 C2 74.58(16) 27 27
C4 C3 C2 120.51(12) . 27
C2 C3 C2 12.43(12) . 27
C3 C3 C4 66.6(2) 27 27
C4 C3 C4 29.4(3) . 27
C2 C3 C4 115.99(13) . 27
C2 C3 C4 109.7(2) 27 27
C3 C3 H3A 86.9 27 .
C4 C3 H3A 120.0 . .
C2 C3 H3A 119.9 . .
C2 C3 H3A 118.0 27 .
C4 C3 H3A 115.7 27 .
C4 C4 C3 84.06(7) 27 .
C4 C4 C5 92.98(4) 27 .
C3 C4 C5 120.20(13) . .
C4 C4 C3 66.6(2) 27 27
C3 C4 C3 17.49(16) . 27
C5 C4 C3 118.67(12) . 27
C4 C4 C5 59.6(3) 27 27
C3 C4 C5 112.17(17) . 27
C5 C4 C5 33.4(3) . 27
C3 C4 C5 101.3(3) 27 27
C4 C4 H4A 93.1 27 .
C3 C4 H4A 120.0 . .
C5 C4 H4A 119.8 . .
C3 C4 H4A 118.5 27 .
C5 C4 H4A 117.3 27 .
C5 C5 C4 87.02(4) 27 .
C5 C5 C4 87.02(4) 27 48
C4 C5 C4 119.6(2) . 48
C5 C5 C6 95.93(7) 27 .
C4 C5 C6 120.20(10) . .
C4 C5 C6 120.20(10) 48 .
C5 C5 C4 59.6(3) 27 27
C4 C5 C4 27.4(2) . 27
C4 C5 C4 113.7(2) 48 27
C6 C5 C4 118.82(9) . 27
C5 C5 C4 59.6(3) 27 22
C4 C5 C4 113.7(2) . 22
C4 C5 C4 27.4(2) 48 22
C6 C5 C4 118.82(9) . 22
C4 C5 C4 96.5(4) 27 22
C5 C5 C6 54.8(3) 27 27
C4 C5 C6 112.26(15) . 27
C4 C5 C6 112.25(15) 48 27
C6 C5 C6 41.2(4) . 27
C4 C5 C6 93.5(4) 27 27
C4 C5 C6 93.5(4) 22 27
C11 C6 C11 90.4(5) 22 27
C11 C6 C6 74.9(8) 22 27
C11 C6 C6 75.0(7) 27 27
C11 C6 C11 25.9(10) 22 48
C11 C6 C11 83.6(5) 27 48
C6 C6 C11 49.1(2) 27 48
C11 C6 C7 64.4(11) 22 .
C11 C6 C7 101.6(7) 27 .
C6 C6 C7 139.3(4) 27 .
C11 C6 C7 90.29(19) 48 .
C11 C6 C11 83.6(9) 22 .
C11 C6 C11 25.9(10) 27 .
C6 C6 C11 49.1(3) 27 .
C11 C6 C11 67.5(5) 48 .
C7 C6 C11 120.0 . .
C11 C6 C7 101.6(6) 22 48
C11 C6 C7 64.4(8) 27 48
C6 C6 C7 139.29(9) 27 48
C11 C6 C7 120.0(3) 48 48
C7 C6 C7 52.9(5) . 48
C11 C6 C7 90.3(4) . 48
C11 C6 C5 128.7(3) 22 .
C11 C6 C5 128.7(4) 27 .
C6 C6 C5 84.07(7) 27 .
C11 C6 C5 116.2(3) 48 .
C7 C6 C5 123.52(6) . .
C11 C6 C5 116.23(6) . .
C7 C6 C5 123.52(5) 48 .
C11 C6 C5 112.7(7) 22 27
C11 C6 C5 112.7(8) 27 27
C6 C6 C5 54.8(3) 27 27
C11 C6 C5 92.3(4) 48 27
C7 C6 C5 145.7(2) . 27
C11 C6 C5 92.3(2) . 27
C7 C6 C5 145.73(17) 48 27
C5 C6 C5 29.3(2) . 27
C7 C7 C8 83.7(2) 48 .
C7 C7 C6 63.55(11) 48 .
C8 C7 C6 120.0 . .
C7 C7 C11 96.5(3) 48 22
C8 C7 C11 94.46(6) . 22
C6 C7 C11 46.8(2) . 22
C7 C7 C8 51.8(4) 48 48
C8 C7 C8 31.9(2) . 48
C6 C7 C8 99.13(19) . 48
C11 C7 C8 97.0(2) 22 48
C7 C7 C11 43.9(4) 48 27
C8 C7 C11 88.08(10) . 27
C6 C7 C11 33.5(2) . 27
C11 C7 C11 52.7(4) 22 27
C8 C7 C11 65.8(2) 48 27
C7 C7 C11 94.4(4) 48 48
C8 C7 C11 94.92(15) . 48
C6 C7 C11 44.9(2) . 48
C11 C7 C11 2.18(10) 22 48
C8 C7 C11 96.3(3) 48 48
C11 C7 C11 50.6(3) 27 48
C7 C7 H7A 123.7 48 .
C8 C7 H7A 120.0 . .
C6 C7 H7A 120.0 . .
C11 C7 H7A 127.3 22 .
C8 C7 H7A 133.7 48 .
C11 C7 H7A 150.1 27 .
C11 C7 H7A 128.5 48 .
C8 C8 C9 82.01(17) 48 48
C8 C8 C9 56.27(19) 48 .
C9 C8 C9 25.74(13) 48 .
C8 C8 C7 96.3(3) 48 .
C9 C8 C7 122.6 48 .
C9 C8 C7 120.0 . .
C8 C8 C10 105.7(5) 48 22
C9 C8 C10 43.0(3) 48 22
C9 C8 C10 60.3(5) . 22
C7 C8 C10 84.30(8) . 22
C8 C8 C7 51.82(15) 48 48
C9 C8 C7 109.13(17) 48 48
C9 C8 C7 90.2(3) . 48
C7 C8 C7 44.5(4) . 48
C10 C8 C7 96.5(4) 22 48
C8 C8 C10 103.1(4) 48 48
C9 C8 C10 42.0(3) 48 48
C9 C8 C10 58.3(4) . 48
C7 C8 C10 84.24(13) . 48
C10 C8 C10 2.7(2) 22 48
C7 C8 C10 94.6(3) 48 48
C8 C8 H8A 116.5 48 .
C9 C8 H8A 111.3 48 .
C9 C8 H8A 120.0 . .
C7 C8 H8A 120.0 . .
C10 C8 H8A 126.5 22 .
C7 C8 H8A 135.2 48 .
C10 C8 H8A 128.7 48 .
C9 C9 C8 98.0(7) 48 48
C9 C9 C10 122.5(4) 48 27
C8 C9 C10 93.2(7) 48 27
C9 C9 C10 116.46(6) 48 .
C8 C9 C10 103.82(18) 48 .
C10 C9 C10 11.2(8) 27 .
C9 C9 C8 56.27(7) 48 .
C8 C9 C8 41.7(7) 48 .
C10 C9 C8 114.1(4) 27 .
C10 C9 C8 120.0 . .
C9 C9 C12 96.29(12) 48 .
C8 C9 C12 120.5(3) 48 .
C10 C9 C12 124.9(3) 27 .
C10 C9 C12 120.00(5) . .
C8 C9 C12 120.00(5) . .
C9 C9 C10 38.3(7) 48 22
C8 C9 C10 101.8(4) 48 22
C10 C9 C10 84.2(8) 27 22
C10 C9 C10 78.7(9) . 22
C8 C9 C10 69.2(10) . 22
C12 C9 C10 123.39(13) . 22
C9 C9 C12 62.32(15) 48 23_655
C8 C9 C12 122.04(18) 48 23_655
C10 C9 C12 144.3(6) 27 23_655
C10 C9 C12 134.1(3) . 23_655
C8 C9 C12 97.7(2) . 23_655
C12 C9 C12 33.97(10) . 23_655
C10 C9 C12 92.83(14) 22 23_655
C9 C9 C10 45.4(3) 48 48
C8 C9 C10 109.7(5) 48 48
C10 C9 C10 77.8(4) 27 48
C10 C9 C10 71.1(3) . 48
C8 C9 C10 79.1(3) . 48
C12 C9 C10 120.88(6) . 48
C10 C9 C10 10.0(8) 22 48
C12 C9 C10 93.57(11) 23_655 48
C9 C9 C9 90.00(19) 48 27
C8 C9 C9 141.27(8) 48 27
C10 C9 C9 51.9(8) 27 27
C10 C9 C9 40.7 . 27
C8 C9 C9 130.9(3) . 27
C12 C9 C9 95.9(2) . 27
C10 C9 C9 63.0(8) 22 27
C12 C9 C9 95.3(4) 23_655 27
C10 C9 C9 52.96(5) 48 27
C9 C9 C9 70.9(9) 48 22
C8 C9 C9 141.51(7) 48 22
C10 C9 C9 65.9(8) 27 22
C10 C9 C9 55.2(6) . 22
C8 C9 C9 116.0(8) . 22
C12 C9 C9 97.6(2) . 22
C10 C9 C9 46.8(4) 22 22
C12 C9 C9 86.27(12) 23_655 22
C10 C9 C9 37.0(6) 48 22
C9 C9 C9 19.1(7) 27 22
C10 C10 C9 128.1(7) 27 27
C10 C10 C9 40.7 27 .
C9 C10 C9 87.4(7) 27 .
C10 C10 C11 95.9(3) 27 .
C9 C10 C11 116.5(6) 27 .
C9 C10 C11 120.0 . .
C10 C10 C11 70.6(5) 27 27
C9 C10 C11 133.4(9) 27 27
C9 C10 C11 98.6(6) . 27
C11 C10 C11 25.2(7) . 27
C10 C10 C9 117.0(10) 27 22
C9 C10 C9 19.1(6) 27 22
C9 C10 C9 78.1(8) . 22
C11 C10 C9 106.6(5) . 22
C11 C10 C9 117.7(10) 27 22
C10 C10 C9 52.96(10) 27 48
C9 C10 C9 77.1(7) 27 48
C9 C10 C9 18.18(6) . 48
C11 C10 C9 111.0 . 48
C11 C10 C9 94.7(5) 27 48
C9 C10 C9 64.0(10) 22 48
C10 C10 C8 164.2(16) 27 22
C9 C10 C8 43.7(7) 27 22
C9 C10 C8 128.5(8) . 22
C11 C10 C8 80.9(4) . 22
C11 C10 C8 105.2(11) 27 22
C9 C10 C8 50.4(5) 22 22
C9 C10 C8 113.6(10) 48 22
C10 C10 C10 90.0(3) 27 48
C9 C10 C10 57.5(4) 27 48
C9 C10 C10 63.54(5) . 48
C11 C10 C10 83.71(10) . 48
C11 C10 C10 84.03(15) 27 48
C9 C10 C10 38.3(10) 22 48
C9 C10 C10 45.36(7) 48 48
C8 C10 C10 74.3(12) 22 48
C10 C10 C10 79.5(10) 27 22
C9 C10 C10 65.40(15) 27 22
C9 C10 C10 54.8(6) . 22
C11 C10 C10 84.89(7) . 22
C11 C10 C10 80.6(3) 27 22
C9 C10 C10 46.5(5) 22 22
C9 C10 C10 36.8(6) 48 22
C8 C10 C10 84.8(7) 22 22
C10 C10 C10 10.5(8) 48 22
C10 C10 C8 13.2(7) 27 48
C9 C10 C8 119.6(7) 27 48
C9 C10 C8 34.19(6) . 48
C11 C10 C8 92.91(18) . 48
C11 C10 C8 68.3(8) 27 48
C9 C10 C8 105.9(8) 22 48
C9 C10 C8 42.6(2) 48 48
C8 C10 C8 151.0(9) 22 48
C10 C10 C8 76.9(4) 48 48
C10 C10 C8 66.4(5) 22 48
C10 C10 H10A 130.9 27 .
C9 C10 H10A 66.4 27 .
C9 C10 H10A 120.0 . .
C11 C10 H10A 120.0 . .
C11 C10 H10A 139.0 27 .
C9 C10 H10A 85.5 22 .
C9 C10 H10A 126.2 48 .
C8 C10 H10A 62.3 22 .
C10 C10 H10A 123.7 48 .
C10 C10 H10A 131.7 22 .
C8 C10 H10A 140.9 48 .
C11 C11 C6 105.0(7) 27 27
C11 C11 C10 84.09(11) 27 .
C6 C11 C10 138.8(4) 27 .
C11 C11 C6 49.08(15) 27 .
C6 C11 C6 56.0(6) 27 .
C10 C11 C6 120.0 . .
C11 C11 C7 173.1(16) 27 22
C6 C11 C7 68.7(13) 27 22
C10 C11 C7 98.7(5) . 22
C6 C11 C7 124.6(13) . 22
C11 C11 C10 70.7(8) 27 27
C6 C11 C10 140.7(5) 27 27
C10 C11 C10 13.4(8) . 27
C6 C11 C10 108.7(6) . 27
C7 C11 C10 112.1(6) 22 27
C11 C11 C11 90.00(10) 27 48
C6 C11 C11 44.8(6) 27 48
C10 C11 C11 96.29(14) . 48
C6 C11 C11 56.27(8) . 48
C7 C11 C11 83.5(14) 22 48
C10 C11 C11 95.96(9) 27 48
C11 C11 C11 67.9(7) 27 22
C6 C11 C11 56.0(2) 27 22
C10 C11 C11 93.60(7) . 22
C6 C11 C11 40.4(4) . 22
C7 C11 C11 105.6(10) 22 22
C10 C11 C11 88.4(4) 27 22
C11 C11 C11 22.1(6) 48 22
C11 C11 C7 133.8(6) 27 27
C6 C11 C7 44.9(7) 27 27
C10 C11 C7 100.1(3) . 27
C6 C11 C7 92.3(6) . 27
C7 C11 C7 39.6(9) 22 27
C10 C11 C7 109.2(4) 27 27
C11 C11 C7 43.9(5) 48 27
C11 C11 C7 65.99(18) 22 27
C11 C11 C7 4.7(5) 27 48
C6 C11 C7 100.8(7) 27 48
C10 C11 C7 86.05(17) . 48
C6 C11 C7 44.9(4) . 48
C7 C11 C7 168.5(10) 22 48
C10 C11 C7 72.6(7) 27 48
C11 C11 C7 85.6(4) 48 48
C11 C11 C7 63.4(4) 22 48
C7 C11 C7 129.3(3) 27 48
C11 C11 H11A 139.3 27 .
C6 C11 H11A 78.9 27 .
C10 C11 H11A 120.0 . .
C6 C11 H11A 120.0 . .
C7 C11 H11A 44.0 22 .
C10 C11 H11A 130.6 27 .
C11 C11 H11A 116.5 48 .
C11 C11 H11A 134.3 22 .
C7 C11 H11A 77.5 27 .
C7 C11 H11A 141.1 48 .
C12 C12 C12 90.000(4) 21_556 23_655
C12 C12 C12 45.0 21_556 3_656
C12 C12 C12 45.0 23_655 3_656
C12 C12 C9 171.36(6) 21_556 .
C12 C12 C9 83.71(3) 23_655 .
C12 C12 C9 128.43(3) 3_656 .
C12 C12 C9 83.71(11) 21_556 26_556
C12 C12 C9 171.4(4) 23_655 26_556
C12 C12 C9 128.43(15) 3_656 26_556
C9 C12 C9 101.89(9) . 26_556
C12 C12 C9 151.74(14) 21_556 48
C12 C12 C9 62.32(11) 23_655 48
C12 C12 C9 107.12(12) 3_656 48
C9 C12 C9 21.39(10) . 48
C9 C12 C9 123.12(9) 26_556 48
C12 C12 C9 62.32(15) 21_556 21_556
C12 C12 C9 151.74(10) 23_655 21_556
C12 C12 C9 107.12(13) 3_656 21_556
C9 C12 C9 123.1(2) . 21_556
C9 C12 C9 21.4(2) 26_556 21_556
C9 C12 C9 144.1(3) 48 21_556

loop_
_geom_bond_atom_site_label_1
_geom_bond_atom_site_label_2
_geom_bond_distance
_geom_bond_site_symmetry_2
Zr1 O1 2.151(5) 2
Zr1 O1 2.151(5) 28
Zr1 O1 2.151(5) 27
Zr1 O1 2.151(5) .
Zr1 O2 2.203(9) .
Zr1 O2 2.203(9) 38
Zr1 O2 2.203(9) 37
Zr1 O2 2.203(9) 2
Zr1 Zr1 3.532(2) 33
Zr1 Zr1 3.532(2) 29
Zr1 Zr1 3.532(2) 9
Zr1 Zr1 3.532(2) 5
O1 Zr1 2.151(5) 9
O1 Zr1 2.151(5) 5
O2 C1 1.395(9) .
C1 O2 1.395(9) 22
C1 C2 1.5002(10) .
C1 C2 1.5003(10) 27
C2 C2 0.310(3) 27
C2 C3 1.3895(10) 48
C2 C3 1.3895(10) .
C2 C3 1.4394(14) 22
C2 C3 1.4394(14) 27
C3 C3 0.455(5) 27
C3 C4 1.3893(10) .
C3 C2 1.4394(14) 27
C3 C4 1.506(3) 27
C3 H3A 0.9601 .
C4 C4 0.742(8) 27
C4 C5 1.3897(10) .
C4 C3 1.506(3) 27
C4 C5 1.609(4) 27
C4 H4A 0.9601 .
C5 C5 0.887(9) 27
C5 C4 1.3897(10) 48
C5 C6 1.4808 .
C5 C4 1.609(4) 27
C5 C4 1.609(4) 22
C5 C6 1.803(6) 27
C6 C11 1.088(4) 22
C6 C11 1.088(4) 27
C6 C6 1.193(13) 27
C6 C11 1.390(6) 48
C6 C7 1.3900 .
C6 C11 1.3902 .
C6 C7 1.390(8) 48
C6 C5 1.803(6) 27
C7 C7 1.239(14) 48
C7 C8 1.3900 .
C7 C11 1.35(2) 22
C7 C8 1.758(12) 48
C7 C11 1.929(12) 27
C7 C11 1.9708(10) 48
C7 H7A 0.9600 .
C8 C8 0.934(13) 48
C8 C9 1.1674 48
C8 C9 1.3900 .
C8 C10 1.69(2) 22
C8 C7 1.757(5) 48
C8 C10 2.017(3) 48
C8 H8A 0.9601 .
C9 C9 0.610(3) 48
C9 C8 1.1673(13) 48
C9 C10 1.152(13) 27
C9 C10 1.3900 .
C9 C12 1.4801(10) .
C9 C10 1.567(8) 22
C9 C12 1.6613 23_655
C9 C10 1.749(12) 48
C9 C9 1.765(19) 27
C9 C9 1.867(18) 22
C10 C10 0.34(2) 27
C10 C9 1.152(12) 27
C10 C11 1.3900 .
C10 C11 1.465(5) 27
C10 C9 1.567(15) 22
C10 C9 1.749(2) 48
C10 C8 1.69(2) 22
C10 C10 1.848(15) 48
C10 C10 1.880(14) 22
C10 C8 2.017(3) 48
C10 H10A 0.9600 .
C11 C11 0.628(19) 27
C11 C6 1.088(8) 27
C11 C7 1.346(19) 22
C11 C10 1.465(8) 27
C11 C11 1.544(14) 48
C11 C11 1.667(12) 22
C11 C7 1.930(11) 27
C11 C7 1.9709(12) 48
C11 H11A 0.9600 .
C12 C12 0.934(3) 21_556
C12 C12 0.934(3) 23_655
C12 C12 1.321(4) 3_656
C12 C9 1.4801(15) 26_556
C12 C9 1.6613 48
C12 C9 1.6613(16) 21_556

loop_
_geom_torsion_atom_site_label_1
_geom_torsion_atom_site_label_2
_geom_torsion_atom_site_label_3
_geom_torsion_atom_site_label_4
_geom_torsion
_geom_torsion_site_symmetry_1
_geom_torsion_site_symmetry_4
O1 Zr1 O1 Zr1 61.2(5) 2 9
O1 Zr1 O1 Zr1 1.7(7) 28 9
O1 Zr1 O1 Zr1 120.6(2) 27 9
O2 Zr1 O1 Zr1 -156.5(5) . 9
O2 Zr1 O1 Zr1 -81.2(5) 38 9
O2 Zr1 O1 Zr1 157.7(4) 37 9
O2 Zr1 O1 Zr1 -35.4(10) 2 9
Zr1 Zr1 O1 Zr1 91.2(5) 33 9
Zr1 Zr1 O1 Zr1 31.2(5) 29 9
Zr1 Zr1 O1 Zr1 122.3(9) 5 9
O1 Zr1 O1 Zr1 -61.2(5) 2 5
O1 Zr1 O1 Zr1 -120.6(2) 28 5
O1 Zr1 O1 Zr1 -1.7(7) 27 5
O2 Zr1 O1 Zr1 81.2(5) . 5
O2 Zr1 O1 Zr1 156.5(5) 38 5
O2 Zr1 O1 Zr1 35.4(10) 37 5
O2 Zr1 O1 Zr1 -157.7(4) 2 5
Zr1 Zr1 O1 Zr1 -31.2(5) 33 5
Zr1 Zr1 O1 Zr1 -91.2(5) 29 5
Zr1 Zr1 O1 Zr1 -122.3(9) 9 5
O1 Zr1 O2 C1 70.5(7) 2 .
O1 Zr1 O2 C1 -70.5(7) 28 .
O1 Zr1 O2 C1 35.4(2) 27 .
O1 Zr1 O2 C1 -35.4(2) . .
O2 Zr1 O2 C1 -117.75(15) 38 .
O2 Zr1 O2 C1 117.75(15) 37 .
O2 Zr1 O2 C1 180.0 2 .
Zr1 Zr1 O2 C1 49.62(7) 33 .
Zr1 Zr1 O2 C1 0.000(1) 29 .
Zr1 Zr1 O2 C1 -49.62(7) 9 .
Zr1 Zr1 O2 C1 0.0 5 .
Zr1 O2 C1 O2 0.0 . 22
Zr1 O2 C1 C2 173.44(7) . .
Zr1 O2 C1 C2 -173.44(7) . 27
O2 C1 C2 C2 92.80(6) . 27
O2 C1 C2 C2 -92.80(6) 22 27
O2 C1 C2 C3 -177.20(6) . 48
O2 C1 C2 C3 -2.80(6) 22 48
C2 C1 C2 C3 90.001(11) 27 48
O2 C1 C2 C3 2.80(6) . .
O2 C1 C2 C3 177.20(6) 22 .
C2 C1 C2 C3 -90.001(11) 27 .
O2 C1 C2 C3 162.16(18) . 22
O2 C1 C2 C3 -23.4(2) 22 22
C2 C1 C2 C3 69.4(2) 27 22
O2 C1 C2 C3 23.4(2) . 27
O2 C1 C2 C3 -162.16(18) 22 27
C2 C1 C2 C3 -69.4(2) 27 27
C2 C2 C3 C3 0.0 27 27
C3 C2 C3 C3 -95.14(6) 48 27
C3 C2 C3 C3 -73.95(16) 22 27
C1 C2 C3 C3 84.87(6) . 27
C2 C2 C3 C4 95.12(6) 27 .
C3 C2 C3 C4 0.00(4) 48 .
C3 C2 C3 C4 21.2(2) 22 .
C3 C2 C3 C4 95.14(6) 27 .
C1 C2 C3 C4 180.00(2) . .
C3 C2 C3 C2 -95.12(6) 48 27
C3 C2 C3 C2 -73.94(16) 22 27
C3 C2 C3 C2 0.0 27 27
C1 C2 C3 C2 84.88(6) . 27
C2 C2 C3 C4 62.1(3) 27 27
C3 C2 C3 C4 -33.1(3) 48 27
C3 C2 C3 C4 -11.87(12) 22 27
C3 C2 C3 C4 62.1(3) 27 27
C1 C2 C3 C4 146.9(3) . 27
C3 C3 C4 C4 0.0 27 27
C2 C3 C4 C4 -89.99(2) . 27
C2 C3 C4 C4 -75.58(15) 27 27
C3 C3 C4 C5 90.00(4) 27 .
C2 C3 C4 C5 0.00(5) . .
C2 C3 C4 C5 14.41(16) 27 .
C4 C3 C4 C5 89.99(4) 27 .
C2 C3 C4 C3 -90.00(2) . 27
C2 C3 C4 C3 -75.59(15) 27 27
C4 C3 C4 C3 0.0 27 27
C3 C3 C4 C5 53.7(3) 27 27
C2 C3 C4 C5 -36.3(3) . 27
C2 C3 C4 C5 -21.89(16) 27 27
C4 C3 C4 C5 53.7(3) 27 27
C4 C4 C5 C5 0.0 27 27
C3 C4 C5 C5 -84.86(6) . 27
C3 C4 C5 C5 -64.8(2) 27 27
C4 C4 C5 C4 84.86(7) 27 48
C3 C4 C5 C4 0.01(8) . 48
C3 C4 C5 C4 20.0(2) 27 48
C5 C4 C5 C4 84.87(7) 27 48
C4 C4 C5 C6 -95.13(7) 27 .
C3 C4 C5 C6 -179.99(4) . .
C3 C4 C5 C6 -159.97(19) 27 .
C5 C4 C5 C6 -95.13(7) 27 .
C3 C4 C5 C4 -84.86(6) . 27
C3 C4 C5 C4 -64.8(2) 27 27
C5 C4 C5 C4 0.0 27 27
C4 C4 C5 C4 54.8(3) 27 22
C3 C4 C5 C4 -30.1(2) . 22
C3 C4 C5 C4 -10.05(11) 27 22
C5 C4 C5 C4 54.8(3) 27 22
C4 C4 C5 C6 -49.8(3) 27 27
C3 C4 C5 C6 -134.7(4) . 27
C3 C4 C5 C6 -114.6(5) 27 27
C5 C4 C5 C6 -49.8(3) 27 27
C5 C5 C6 C11 65.3(10) 27 22
C4 C5 C6 C11 155.3(10) . 22
C4 C5 C6 C11 -24.7(10) 48 22
C4 C5 C6 C11 123.7(13) 27 22
C4 C5 C6 C11 6.9(8) 22 22
C6 C5 C6 C11 65.3(10) 27 22
C5 C5 C6 C11 -65.3(9) 27 27
C4 C5 C6 C11 24.7(9) . 27
C4 C5 C6 C11 -155.3(9) 48 27
C4 C5 C6 C11 -6.9(7) 27 27
C4 C5 C6 C11 -123.7(12) 22 27
C6 C5 C6 C11 -65.3(9) 27 27
C5 C5 C6 C6 0.0 27 27
C4 C5 C6 C6 90.00(5) . 27
C4 C5 C6 C6 -90.00(5) 48 27
C4 C5 C6 C6 58.4(3) 27 27
C4 C5 C6 C6 -58.4(3) 22 27
C5 C5 C6 C11 38.24(3) 27 48
C4 C5 C6 C11 128.24(5) . 48
C4 C5 C6 C11 -51.76(6) 48 48
C4 C5 C6 C11 96.7(3) 27 48
C4 C5 C6 C11 -20.2(3) 22 48
C6 C5 C6 C11 38.2 27 48
C5 C5 C6 C7 147.7(5) 27 .
C4 C5 C6 C7 -122.3(5) . .
C4 C5 C6 C7 57.7(5) 48 .
C4 C5 C6 C7 -153.9(6) 27 .
C4 C5 C6 C7 89.3(6) 22 .
C6 C5 C6 C7 147.7(5) 27 .
C5 C5 C6 C11 -38.2(5) 27 .
C4 C5 C6 C11 51.8(5) . .
C4 C5 C6 C11 -128.2(5) 48 .
C4 C5 C6 C11 20.2(6) 27 .
C4 C5 C6 C11 -96.7(6) 22 .
C6 C5 C6 C11 -38.2(5) 27 .
C5 C5 C6 C7 -147.70(9) 27 48
C4 C5 C6 C7 -57.70(10) . 48
C4 C5 C6 C7 122.30(9) 48 48
C4 C5 C6 C7 -89.3(3) 27 48
C4 C5 C6 C7 153.9(3) 22 48
C6 C5 C6 C7 -147.70(9) 27 48
C4 C5 C6 C5 90.00(5) . 27
C4 C5 C6 C5 -90.00(5) 48 27
C4 C5 C6 C5 58.4(3) 27 27
C4 C5 C6 C5 -58.4(3) 22 27
C6 C5 C6 C5 0.0 27 27
C11 C6 C7 C7 -129.84(14) 22 48
C11 C6 C7 C7 -45.0(5) 27 48
C6 C6 C7 C7 -125.3(3) 27 48
C11 C6 C7 C7 -128.5(3) 48 48
C11 C6 C7 C7 -64.60(19) . 48
C5 C6 C7 C7 109.2(2) . 48
C5 C6 C7 C7 136.9(6) 27 48
C11 C6 C7 C8 -65.2(3) 22 .
C11 C6 C7 C8 19.6(7) 27 .
C6 C6 C7 C8 -60.7(5) 27 .
C11 C6 C7 C8 -63.9(5) 48 .
C11 C6 C7 C8 0.0 . .
C7 C6 C7 C8 64.61(19) 48 .
C5 C6 C7 C8 173.9 . .
C5 C6 C7 C8 -158.5(5) 27 .
C11 C6 C7 C11 84.8(5) 27 22
C6 C6 C7 C11 4.5(2) 27 22
C11 C6 C7 C11 1.3(2) 48 22
C11 C6 C7 C11 65.2(3) . 22
C7 C6 C7 C11 129.84(14) 48 22
C5 C6 C7 C11 -120.9(4) . 22
C5 C6 C7 C11 -93.2(7) 27 22
C11 C6 C7 C8 -91.0(5) 22 48
C11 C6 C7 C8 -6.2(7) 27 48
C6 C6 C7 C8 -86.5(7) 27 48
C11 C6 C7 C8 -89.7(7) 48 48
C11 C6 C7 C8 -25.80(17) . 48
C7 C6 C7 C8 38.8(3) 48 48
C5 C6 C7 C8 148.05(13) . 48
C5 C6 C7 C8 175.7(4) 27 48
C11 C6 C7 C11 -84.8(5) 22 27
C6 C6 C7 C11 -80.3(4) 27 27
C11 C6 C7 C11 -83.5(5) 48 27
C11 C6 C7 C11 -19.6(7) . 27
C7 C6 C7 C11 45.0(5) 48 27
C5 C6 C7 C11 154.2(7) . 27
C5 C6 C7 C11 -178.1(11) 27 27
C11 C6 C7 C11 -1.3(2) 22 48
C11 C6 C7 C11 83.5(5) 27 48
C6 C6 C7 C11 3.18(7) 27 48
C11 C6 C7 C11 63.9(5) . 48
C7 C6 C7 C11 128.5(3) 48 48
C5 C6 C7 C11 -122.2(6) . 48
C5 C6 C7 C11 -94.6(9) 27 48
C7 C7 C8 C8 0.0 48 48
C6 C7 C8 C8 -54.5 . 48
C11 C7 C8 C8 -96.1(3) 22 48
C11 C7 C8 C8 -43.8(4) 27 48
C11 C7 C8 C8 -93.9(4) 48 48
C7 C7 C8 C9 84.52(15) 48 48
C6 C7 C8 C9 30.06(16) . 48
C11 C7 C8 C9 -11.6(3) 22 48
C8 C7 C8 C9 84.52(15) 48 48
C11 C7 C8 C9 40.7(3) 27 48
C11 C7 C8 C9 -9.4(4) 48 48
C7 C7 C8 C9 54.5 48 .
C6 C7 C8 C9 0.0 . .
C11 C7 C8 C9 -41.6(3) 22 .
C8 C7 C8 C9 54.5 48 .
C11 C7 C8 C9 10.7(4) 27 .
C11 C7 C8 C9 -39.5(4) 48 .
C7 C7 C8 C10 105.3(5) 48 22
C6 C7 C8 C10 50.8(5) . 22
C11 C7 C8 C10 9.2(2) 22 22
C8 C7 C8 C10 105.3(5) 48 22
C11 C7 C8 C10 61.5(5) 27 22
C11 C7 C8 C10 11.32(19) 48 22
C6 C7 C8 C7 -54.5 . 48
C11 C7 C8 C7 -96.1(3) 22 48
C8 C7 C8 C7 0.0 48 48
C11 C7 C8 C7 -43.8(4) 27 48
C11 C7 C8 C7 -93.9(4) 48 48
C7 C7 C8 C10 102.6(4) 48 48
C6 C7 C8 C10 48.1(4) . 48
C11 C7 C8 C10 6.52(13) 22 48
C8 C7 C8 C10 102.6(4) 48 48
C11 C7 C8 C10 58.8(3) 27 48
C11 C7 C8 C10 8.7 48 48
C8 C8 C9 C9 180.0(4) 48 48
C7 C8 C9 C9 103.49(10) . 48
C10 C8 C9 C9 40.9(3) 22 48
C7 C8 C9 C9 138.2(4) 48 48
C10 C8 C9 C9 42.97(11) 48 48
C9 C8 C9 C8 -180.0(4) 48 48
C7 C8 C9 C8 -76.5(3) . 48
C10 C8 C9 C8 -139.1(6) 22 48
C7 C8 C9 C8 -41.76(5) 48 48
C10 C8 C9 C8 -137.0(5) 48 48
C8 C8 C9 C10 65.8(10) 48 27
C9 C8 C9 C10 -114.2(7) 48 27
C7 C8 C9 C10 -10.7(8) . 27
C10 C8 C9 C10 -73.2(8) 22 27
C7 C8 C9 C10 24.1(10) 48 27
C10 C8 C9 C10 -71.2(7) 48 27
C8 C8 C9 C10 76.5(3) 48 .
C9 C8 C9 C10 -103.49(10) 48 .
C7 C8 C9 C10 0.0 . .
C10 C8 C9 C10 -62.6(3) 22 .
C7 C8 C9 C10 34.8(3) 48 .
C10 C8 C9 C10 -60.5(2) 48 .
C8 C8 C9 C12 -103.5(3) 48 .
C9 C8 C9 C12 76.51(11) 48 .
C7 C8 C9 C12 180.0 . .
C10 C8 C9 C12 117.4(3) 22 .
C7 C8 C9 C12 -145.3(3) 48 .
C10 C8 C9 C12 119.5(2) 48 .
C8 C8 C9 C10 139.1(6) 48 22
C9 C8 C9 C10 -40.9(3) 48 22
C7 C8 C9 C10 62.6(3) . 22
C7 C8 C9 C10 97.3(6) 48 22
C10 C8 C9 C10 2.04(16) 48 22
C8 C8 C9 C12 -130.8(5) 48 23_655
C9 C8 C9 C12 49.21(14) 48 23_655
C7 C8 C9 C12 152.7(2) . 23_655
C10 C8 C9 C12 90.13(17) 22 23_655
C7 C8 C9 C12 -172.6(5) 48 23_655
C10 C8 C9 C12 92.17(10) 48 23_655
C8 C8 C9 C10 137.0(5) 48 48
C9 C8 C9 C10 -42.97(10) 48 48
C7 C8 C9 C10 60.5(2) . 48
C10 C8 C9 C10 -2.04(16) 22 48
C7 C8 C9 C10 95.3(5) 48 48
C8 C8 C9 C9 125.4(3) 48 27
C9 C8 C9 C9 -54.62(12) 48 27
C7 C8 C9 C9 48.9 . 27
C10 C8 C9 C9 -13.7(3) 22 27
C7 C8 C9 C9 83.6(3) 48 27
C10 C8 C9 C9 -11.7(2) 48 27
C8 C8 C9 C9 139.6(7) 48 22
C9 C8 C9 C9 -40.4(3) 48 22
C7 C8 C9 C9 63.1(4) . 22
C10 C8 C9 C9 0.56(8) 22 22
C7 C8 C9 C9 97.9(7) 48 22
C10 C8 C9 C9 2.6(2) 48 22
C9 C9 C10 C10 -125.3(5) 48 27
C8 C9 C10 C10 -18.9(13) 48 27
C8 C9 C10 C10 -60.7(6) . 27
C12 C9 C10 C10 119.3(6) . 27
C10 C9 C10 C10 -118.5(11) 22 27
C12 C9 C10 C10 158.6(6) 23_655 27
C10 C9 C10 C10 -125.3(7) 48 27
C9 C9 C10 C10 -180(100) 27 27
C9 C9 C10 C10 -163.1(14) 22 27
C9 C9 C10 C9 54.7(5) 48 27
C8 C9 C10 C9 161.0(3) 48 27
C10 C9 C10 C9 180(100) 27 27
C8 C9 C10 C9 119.3(4) . 27
C12 C9 C10 C9 -60.7(4) . 27
C10 C9 C10 C9 61.5(4) 22 27
C12 C9 C10 C9 -21.5(5) 23_655 27
C10 C9 C10 C9 54.7(3) 48 27
C9 C9 C10 C9 16.9(4) 22 27
C9 C9 C10 C11 -64.61(10) 48 .
C8 C9 C10 C11 41.8(7) 48 .
C10 C9 C10 C11 60.7(6) 27 .
C8 C9 C10 C11 0.0 . .
C12 C9 C10 C11 180.0 . .
C10 C9 C10 C11 -57.8(6) 22 .
C12 C9 C10 C11 -140.72(17) 23_655 .
C10 C9 C10 C11 -64.61(9) 48 .
C9 C9 C10 C11 -119.3(4) 27 .
C9 C9 C10 C11 -102.4(8) 22 .
C9 C9 C10 C11 -78.9(3) 48 27
C8 C9 C10 C11 27.5(10) 48 27
C10 C9 C10 C11 46.4(4) 27 27
C8 C9 C10 C11 -14.3(4) . 27
C12 C9 C10 C11 165.7(4) . 27
C10 C9 C10 C11 -72.1(7) 22 27
C12 C9 C10 C11 -155.0(4) 23_655 27
C10 C9 C10 C11 -78.9(5) 48 27
C9 C9 C10 C11 -133.5(8) 27 27
C9 C9 C10 C11 -116.7(11) 22 27
C9 C9 C10 C9 37.8(9) 48 22
C8 C9 C10 C9 144.17(19) 48 22
C10 C9 C10 C9 163.1(14) 27 22
C8 C9 C10 C9 102.4(8) . 22
C12 C9 C10 C9 -77.6(8) . 22
C10 C9 C10 C9 44.6(4) 22 22
C12 C9 C10 C9 -38.3(9) 23_655 22
C10 C9 C10 C9 37.8(7) 48 22
C9 C9 C10 C9 -16.9(4) 27 22
C8 C9 C10 C9 106.4(8) 48 48
C10 C9 C10 C9 125.3(5) 27 48
C8 C9 C10 C9 64.61(11) . 48
C12 C9 C10 C9 -115.39(11) . 48
C10 C9 C10 C9 6.8(7) 22 48
C12 C9 C10 C9 -76.11(15) 23_655 48
C10 C9 C10 C9 0.0(2) 48 48
C9 C9 C10 C9 -54.7(5) 27 48
C9 C9 C10 C9 -37.8(9) 22 48
C9 C9 C10 C8 38.5(13) 48 22
C8 C9 C10 C8 144.9(6) 48 22
C10 C9 C10 C8 163.8(18) 27 22
C8 C9 C10 C8 103.1(12) . 22
C12 C9 C10 C8 -76.9(12) . 22
C10 C9 C10 C8 45.3(8) 22 22
C12 C9 C10 C8 -37.6(13) 23_655 22
C10 C9 C10 C8 38.5(11) 48 22
C9 C9 C10 C8 -16.2(8) 27 22
C9 C9 C10 C8 0.7(4) 22 22
C9 C9 C10 C10 0.0(2) 48 48
C8 C9 C10 C10 106.4(6) 48 48
C10 C9 C10 C10 125.3(7) 27 48
C8 C9 C10 C10 64.61(9) . 48
C12 C9 C10 C10 -115.39(10) . 48
C10 C9 C10 C10 6.8(5) 22 48
C12 C9 C10 C10 -76.1(2) 23_655 48
C9 C9 C10 C10 -54.7(3) 27 48
C9 C9 C10 C10 -37.8(7) 22 48
C9 C9 C10 C10 -6.8(7) 48 22
C8 C9 C10 C10 99.6(4) 48 22
C10 C9 C10 C10 118.5(11) 27 22
C8 C9 C10 C10 57.8(6) . 22
C12 C9 C10 C10 -122.2(6) . 22
C12 C9 C10 C10 -82.9(7) 23_655 22
C10 C9 C10 C10 -6.8(5) 48 22
C9 C9 C10 C10 -61.5(4) 27 22
C9 C9 C10 C10 -44.6(4) 22 22
C9 C9 C10 C8 -106.4(8) 48 48
C10 C9 C10 C8 18.9(13) 27 48
C8 C9 C10 C8 -41.8(7) . 48
C12 C9 C10 C8 138.2(7) . 48
C10 C9 C10 C8 -99.6(4) 22 48
C12 C9 C10 C8 177.5(8) 23_655 48
C10 C9 C10 C8 -106.4(6) 48 48
C9 C9 C10 C8 -161.0(3) 27 48
C9 C9 C10 C8 -144.17(19) 22 48
C10 C10 C11 C11 0.00(17) 27 27
C9 C10 C11 C11 -138.1(7) 27 27
C9 C10 C11 C11 -34.89(9) . 27
C9 C10 C11 C11 -120.5(12) 22 27
C9 C10 C11 C11 -52.47(8) 48 27
C8 C10 C11 C11 -164.4(13) 22 27
C10 C10 C11 C11 -89.35(10) 48 27
C10 C10 C11 C11 -78.9(9) 22 27
C8 C10 C11 C11 -12.9(4) 48 27
C10 C10 C11 C6 106.1(11) 27 27
C9 C10 C11 C6 -32.0(3) 27 27
C9 C10 C11 C6 71.2(10) . 27
C11 C10 C11 C6 106.1(10) 27 27
C9 C10 C11 C6 -14.3(7) 22 27
C9 C10 C11 C6 53.7(10) 48 27
C8 C10 C11 C6 -58.2(12) 22 27
C10 C10 C11 C6 16.8(10) 48 27
C10 C10 C11 C6 27.3(6) 22 27
C8 C10 C11 C6 93.3(9) 48 27
C10 C10 C11 C6 34.9(3) 27 .
C9 C10 C11 C6 -103.2(7) 27 .
C9 C10 C11 C6 0.0 . .
C11 C10 C11 C6 34.90(9) 27 .
C9 C10 C11 C6 -85.6(11) 22 .
C9 C10 C11 C6 -17.57(6) 48 .
C8 C10 C11 C6 -129.5(12) 22 .
C10 C10 C11 C6 -54.4 48 .
C10 C10 C11 C6 -44.0(8) 22 .
C8 C10 C11 C6 22.0(3) 48 .
C10 C10 C11 C7 173.7(16) 27 22
C9 C10 C11 C7 35.6(12) 27 22
C9 C10 C11 C7 138.8(13) . 22
C11 C10 C11 C7 173.7(14) 27 22
C9 C10 C11 C7 53.2(6) 22 22
C9 C10 C11 C7 121.2(14) 48 22
C8 C10 C11 C7 9.34(16) 22 22
C10 C10 C11 C7 84.3(13) 48 22
C10 C10 C11 C7 94.8(8) 22 22
C8 C10 C11 C7 160.8(10) 48 22
C9 C10 C11 C10 -138.1(8) 27 27
C9 C10 C11 C10 -34.9(3) . 27
C11 C10 C11 C10 0.00(17) 27 27
C9 C10 C11 C10 -120.5(13) 22 27
C9 C10 C11 C10 -52.5(2) 48 27
C8 C10 C11 C10 -164.4(15) 22 27
C10 C10 C11 C10 -89.3(3) 48 27
C10 C10 C11 C10 -78.9(10) 22 27
C8 C10 C11 C10 -12.9(6) 48 27
C10 C10 C11 C11 89.3(3) 27 48
C9 C10 C11 C11 -48.8(7) 27 48
C9 C10 C11 C11 54.5 . 48
C11 C10 C11 C11 89.35(11) 27 48
C9 C10 C11 C11 -31.1(11) 22 48
C9 C10 C11 C11 36.87(7) 48 48
C8 C10 C11 C11 -75.0(12) 22 48
C10 C10 C11 C11 0.0 48 48
C10 C10 C11 C11 10.5(8) 22 48
C8 C10 C11 C11 76.5(3) 48 48
C10 C10 C11 C11 67.3(8) 27 22
C9 C10 C11 C11 -70.8(3) 27 22
C9 C10 C11 C11 32.4(6) . 22
C11 C10 C11 C11 67.3(7) 27 22
C9 C10 C11 C11 -53.2(5) 22 22
C9 C10 C11 C11 14.8(6) 48 22
C8 C10 C11 C11 -97.1(8) 22 22
C10 C10 C11 C11 -22.1(6) 48 22
C10 C10 C11 C11 -11.59(17) 22 22
C8 C10 C11 C11 54.4(4) 48 22
C10 C10 C11 C7 133.5(8) 27 27
C9 C10 C11 C7 -4.6(4) 27 27
C9 C10 C11 C7 98.6(6) . 27
C11 C10 C11 C7 133.5(6) 27 27
C9 C10 C11 C7 13.1(5) 22 27
C9 C10 C11 C7 81.1(6) 48 27
C8 C10 C11 C7 -30.8(7) 22 27
C10 C10 C11 C7 44.2(5) 48 27
C10 C10 C11 C7 54.7(3) 22 27
C8 C10 C11 C7 120.7(3) 48 27
C10 C10 C11 C7 4.3(6) 27 48
C9 C10 C11 C7 -133.9(6) 27 48
C9 C10 C11 C7 -30.6(4) . 48
C11 C10 C11 C7 4.3(5) 27 48
C9 C10 C11 C7 -116.2(8) 22 48
C9 C10 C11 C7 -48.2(4) 48 48
C8 C10 C11 C7 -160.1(8) 22 48
C10 C10 C11 C7 -85.1(4) 48 48
C10 C10 C11 C7 -74.6(5) 22 48
C8 C10 C11 C7 -8.6 48 48
C11 C6 C11 C11 104.4(7) 22 27
C6 C6 C11 C11 180.0(5) 27 27
C11 C6 C11 C11 125.37(14) 48 27
C7 C6 C11 C11 48.9 . 27
C7 C6 C11 C11 2.8(3) 48 27
C5 C6 C11 C11 -125.4 . 27
C5 C6 C11 C11 -143.1(3) 27 27
C11 C6 C11 C6 -75.6(5) 22 27
C11 C6 C11 C6 180.0(5) 27 27
C11 C6 C11 C6 -54.6(7) 48 27
C7 C6 C11 C6 -131.1(5) . 27
C7 C6 C11 C6 -177.2(3) 48 27
C5 C6 C11 C6 54.6(5) . 27
C5 C6 C11 C6 36.9(3) 27 27
C11 C6 C11 C10 55.5(7) 22 .
C11 C6 C11 C10 -48.9 27 .
C6 C6 C11 C10 131.1(5) 27 .
C11 C6 C11 C10 76.50(13) 48 .
C7 C6 C11 C10 0.0 . .
C7 C6 C11 C10 -46.1(3) 48 .
C5 C6 C11 C10 -174.29(5) . .
C5 C6 C11 C10 168.1(3) 27 .
C11 C6 C11 C7 -72.2(5) 22 22
C11 C6 C11 C7 -176.5(7) 27 22
C6 C6 C11 C7 3.5(2) 27 22
C11 C6 C11 C7 -51.2(9) 48 22
C7 C6 C11 C7 -127.7(7) . 22
C7 C6 C11 C7 -173.8(5) 48 22
C5 C6 C11 C7 58.0(7) . 22
C5 C6 C11 C7 40.4(5) 27 22
C11 C6 C11 C10 63.6(8) 22 27
C11 C6 C11 C10 -40.8(5) 27 27
C6 C6 C11 C10 139.2(9) 27 27
C11 C6 C11 C10 84.6(4) 48 27
C7 C6 C11 C10 8.1(5) . 27
C7 C6 C11 C10 -38.0(6) 48 27
C5 C6 C11 C10 -166.2(5) . 27
C5 C6 C11 C10 176.1(7) 27 27
C11 C6 C11 C11 -21.0(8) 22 48
C11 C6 C11 C11 -125.37(14) 27 48
C6 C6 C11 C11 54.6(7) 27 48
C7 C6 C11 C11 -76.51(13) . 48
C7 C6 C11 C11 -122.6(4) 48 48
C5 C6 C11 C11 109.20(17) . 48
C5 C6 C11 C11 91.6(4) 27 48
C11 C6 C11 C11 -104.4(7) 27 22
C6 C6 C11 C11 75.6(5) 27 22
C11 C6 C11 C11 21.0(8) 48 22
C7 C6 C11 C11 -55.5(7) . 22
C7 C6 C11 C11 -101.6(6) 48 22
C5 C6 C11 C11 130.2(7) . 22
C5 C6 C11 C11 112.5(7) 27 22
C11 C6 C11 C7 -47.6(6) 22 27
C11 C6 C11 C7 -151.94(17) 27 27
C6 C6 C11 C7 28.1(5) 27 27
C11 C6 C11 C7 -26.6(2) 48 27
C7 C6 C11 C7 -103.09(17) . 27
C7 C6 C11 C7 -149.2(3) 48 27
C5 C6 C11 C7 82.63(17) . 27
C5 C6 C11 C7 65.0(4) 27 27
C11 C6 C11 C7 101.6(6) 22 48
C11 C6 C11 C7 -2.8(3) 27 48
C6 C6 C11 C7 177.2(3) 27 48
C11 C6 C11 C7 122.6(4) 48 48
C7 C6 C11 C7 46.1(3) . 48
C5 C6 C11 C7 -128.2(2) . 48
C5 C6 C11 C7 -145.82(16) 27 48
C9 C9 C12 C12 -43.5(7) 48 21_556
C8 C9 C12 C12 -146.6(4) 48 21_556
C10 C9 C12 C12 93.9(11) 27 21_556
C10 C9 C12 C12 82.0(7) . 21_556
C8 C9 C12 C12 -98.0(7) . 21_556
C10 C9 C12 C12 -14.3(7) 22 21_556
C12 C9 C12 C12 -43.5(4) 23_655 21_556
C10 C9 C12 C12 -2.8(5) 48 21_556
C9 C9 C12 C12 47.1(6) 27 21_556
C9 C9 C12 C12 28.0(5) 22 21_556
C9 C9 C12 C12 0.0(5) 48 23_655
C8 C9 C12 C12 -103.1(2) 48 23_655
C10 C9 C12 C12 137.4(8) 27 23_655
C10 C9 C12 C12 125.5(5) . 23_655
C8 C9 C12 C12 -54.5(5) . 23_655
C10 C9 C12 C12 29.2(8) 22 23_655
C10 C9 C12 C12 40.73(17) 48 23_655
C9 C9 C12 C12 90.6(4) 27 23_655
C9 C9 C12 C12 71.5(4) 22 23_655
C9 C9 C12 C12 -5.4(5) 48 3_656
C8 C9 C12 C12 -108.5(2) 48 3_656
C10 C9 C12 C12 132.1(8) 27 3_656
C10 C9 C12 C12 120.2(5) . 3_656
C8 C9 C12 C12 -59.8(5) . 3_656
C10 C9 C12 C12 23.9(8) 22 3_656
C12 C9 C12 C12 -5.36(6) 23_655 3_656
C10 C9 C12 C12 35.37(19) 48 3_656
C9 C9 C12 C12 85.3(4) 27 3_656
C9 C9 C12 C12 66.2(4) 22 3_656
C9 C9 C12 C9 -173.3 48 26_556
C8 C9 C12 C9 83.5(7) 48 26_556
C10 C9 C12 C9 -35.9(10) 27 26_556
C10 C9 C12 C9 -47.8 . 26_556
C8 C9 C12 C9 132.2 . 26_556
C10 C9 C12 C9 -144.1(12) 22 26_556
C12 C9 C12 C9 -173.3(5) 23_655 26_556
C10 C9 C12 C9 -132.6(4) 48 26_556
C9 C9 C12 C9 -82.68(18) 27 26_556
C9 C9 C12 C9 -101.8(9) 22 26_556
C8 C9 C12 C9 -103.1(7) 48 48
C10 C9 C12 C9 137.4(10) 27 48
C10 C9 C12 C9 125.5 . 48
C8 C9 C12 C9 -54.5 . 48
C10 C9 C12 C9 29.2(12) 22 48
C12 C9 C12 C9 0.0(5) 23_655 48
C10 C9 C12 C9 40.7(4) 48 48
C9 C9 C12 C9 90.65(18) 27 48
C9 C9 C12 C9 71.5(9) 22 48
C9 C9 C12 C9 -170.44(8) 48 21_556
C8 C9 C12 C9 86.4(7) 48 21_556
C10 C9 C12 C9 -33.0(9) 27 21_556
C10 C9 C12 C9 -44.89(8) . 21_556
C8 C9 C12 C9 135.11(8) . 21_556
C10 C9 C12 C9 -141.2(12) 22 21_556
C12 C9 C12 C9 -170.4(5) 23_655 21_556
C10 C9 C12 C9 -129.7(3) 48 21_556
C9 C9 C12 C9 -79.79(16) 27 21_556
C9 C9 C12 C9 -98.9(9) 22 21_556

loop_
_platon_squeeze_void_nr
_platon_squeeze_void_average_x
_platon_squeeze_void_average_y
_platon_squeeze_void_average_z
_platon_squeeze_void_volume
_platon_squeeze_void_count_electrons
_platon_squeeze_void_content
1 -0.017 -0.012 0.434 5996 1207 ' '
